data_7208936
loop_
_publ_author_name
'Jiang, Zhi-Qiang'
'Jiang, Gui-Yuan'
'Hou, Duan-Chuan'
'Wang, Fei'
'Zhao, Zhen'
'Zhang, Jian'

_publ_section_title
;
 Urothermal synthesis of photoluminescent lanthanide--organic frameworks
 with unusual topologies
;
_journal_issue 2
_journal_name_full CrystEngComm
_journal_page_first 315
_journal_paper_doi 10.1039/c2ce26242h
_journal_volume 15
_journal_year 2013
_chemical_formula_sum 'C45 H32 Er2 N2 O17'
_chemical_formula_weight 1207.25
_chemical_name_systematic
;
?
;
_space_group_IT_number 14
_symmetry_cell_setting monoclinic
_symmetry_space_group_name_Hall '-P 2ybc'
_symmetry_space_group_name_H-M 'P 1 21/c 1'
_atom_sites_solution_hydrogens geom
_atom_sites_solution_primary direct
_atom_sites_solution_secondary difmap
_audit_creation_method SHELXL-97
_cell_angle_alpha 90.00
_cell_angle_beta 95.898(9)
_cell_angle_gamma 90.00
_cell_formula_units_Z 4
_cell_length_a 16.0445(12)
_cell_length_b 27.598(2)
_cell_length_c 9.9439(9)
_cell_measurement_reflns_used 6092
_cell_measurement_temperature 293(2)
_cell_measurement_theta_max 25
_cell_measurement_theta_min 2.4205
_cell_volume 4379.8(6)
_computing_cell_refinement 'Bruker XSCANS'
_computing_data_collection 'Bruker XSCANS'
_computing_data_reduction 'Bruker SHELXTL'
_computing_molecular_graphics 'Bruker SHELXTL'
_computing_publication_material 'Bruker SHELXTL'
_computing_structure_refinement 'SHELXL-97 (Sheldrick, 1997)'
_computing_structure_solution 'SHELXS-97 (Sheldrick, 1990)'
_diffrn_ambient_temperature 293(2)
_diffrn_detector_area_resol_mean 16.2083
_diffrn_measured_fraction_theta_full 0.999
_diffrn_measured_fraction_theta_max 0.999
_diffrn_measurement_device_type 'Xcalibur, Eos'
_diffrn_measurement_method '\w scans'
_diffrn_radiation_monochromator graphite
_diffrn_radiation_source 'Enhance (Mo) X-ray Source'
_diffrn_radiation_type MoK\a
_diffrn_radiation_wavelength 0.71073
_diffrn_reflns_av_R_equivalents 0.0589
_diffrn_reflns_av_sigmaI/netI 0.0723
_diffrn_reflns_limit_h_max 13
_diffrn_reflns_limit_h_min -13
_diffrn_reflns_limit_k_max 36
_diffrn_reflns_limit_k_min -34
_diffrn_reflns_limit_l_max 21
_diffrn_reflns_limit_l_min -21
_diffrn_reflns_number 20728
_diffrn_reflns_theta_full 25.00
_diffrn_reflns_theta_max 25.00
_diffrn_reflns_theta_min 2.42
_diffrn_standards_decay_% none
_diffrn_standards_interval_count none
_diffrn_standards_interval_time none
_diffrn_standards_number none
_exptl_absorpt_coefficient_mu 3.884
_exptl_absorpt_correction_T_max 1.0000
_exptl_absorpt_correction_T_min 0.22446
_exptl_absorpt_correction_type multi-scan
_exptl_absorpt_process_details none
_exptl_crystal_colour pink
_exptl_crystal_density_diffrn 1.831
_exptl_crystal_density_method 'not measured'
_exptl_crystal_description sheet
_exptl_crystal_F_000 2352
_exptl_crystal_size_max 0.2
_exptl_crystal_size_mid 0.2
_exptl_crystal_size_min 0.2
_refine_diff_density_max 1.255
_refine_diff_density_min -1.229
_refine_diff_density_rms 0.177
_refine_ls_extinction_coef 0.00015(7)
_refine_ls_extinction_expression Fc^*^=kFc[1+0.001xFc^2^\l^3^/sin(2\q)]^-1/4^
_refine_ls_extinction_method none
_refine_ls_goodness_of_fit_ref 0.888
_refine_ls_hydrogen_treatment constr
_refine_ls_matrix_type full
_refine_ls_number_parameters 551
_refine_ls_number_reflns 7705
_refine_ls_number_restraints 0
_refine_ls_restrained_S_all 0.888
_refine_ls_R_factor_all 0.0587
_refine_ls_R_factor_gt 0.0414
_refine_ls_shift/su_max 0.003
_refine_ls_shift/su_mean 0.000
_refine_ls_structure_factor_coef Fsqd
_refine_ls_weighting_details 'calc w=1/[\s^2^(Fo^2^)+(0.0679P)^2^+0.0000P] where P=(Fo^2^+2Fc^2^)/3'
_refine_ls_weighting_scheme calc
_refine_ls_wR_factor_gt 0.0967
_refine_ls_wR_factor_ref 0.1020
_reflns_number_gt 5732
_reflns_number_total 7705
_reflns_threshold_expression >2sigma(I)
_cod_data_source_file c2ce26242h.txt
_cod_data_source_block 1
_cod_original_cell_volume 4379.9(6)
_cod_original_sg_symbol_H-M P2(1)/c
_cod_database_code 7208936

loop_
_symmetry_equiv_pos_as_xyz
'x, y, z'
'-x, y+1/2, -z+1/2'
'-x, -y, -z'
'x, -y-1/2, z-1/2'

loop_
_atom_site_label
_atom_site_type_symbol
_atom_site_fract_x
_atom_site_fract_y
_atom_site_fract_z
_atom_site_U_iso_or_equiv
_atom_site_adp_type
_atom_site_occupancy
_atom_site_symmetry_multiplicity
_atom_site_calc_flag
_atom_site_refinement_flags
Er1 Er 0.944292(18) 0.470757(10) -0.22399(3) 0.02295(11) Uani 1 1 d .
Er2 Er 0.639677(18) 0.485301(10) -0.35581(3) 0.02460(11) Uani 1 1 d .
O4 O 0.7094(3) 0.41551(16) -0.3245(5) 0.0390(12) Uani 1 1 d .
O12 O 0.5259(3) 0.44286(16) -0.2858(4) 0.0328(11) Uani 1 1 d .
O14 O 0.4357(3) 0.05266(16) -0.1151(5) 0.0401(12) Uani 1 1 d .
O1 O 0.9475(3) 0.01774(16) -0.3304(5) 0.0355(12) Uani 1 1 d .
O6 O 0.9633(3) 0.90518(16) -0.3098(4) 0.0350(11) Uani 1 1 d .
O3 O 0.8473(3) 0.42001(17) -0.3070(5) 0.0364(12) Uani 1 1 d .
O7 O 0.9683(3) 0.93916(16) -0.1117(4) 0.0335(11) Uani 1 1 d .
C14 C 0.7808(4) 0.3967(2) -0.2954(6) 0.0258(15) Uani 1 1 d .
C21 C 0.9430(4) 0.9054(2) -0.1911(6) 0.0291(15) Uani 1 1 d .
C28 C 0.7996(4) 0.5522(2) -0.1871(6) 0.0277(15) Uani 1 1 d .
O8 O 0.7378(3) 0.52989(16) -0.2413(5) 0.0403(12) Uani 1 1 d .
C42 C 0.5050(4) 0.0713(2) -0.0724(6) 0.0279(15) Uani 1 1 d .
C11 C 0.7856(4) 0.3461(2) -0.2460(6) 0.0267(15) Uani 1 1 d .
C7 C 0.9187(4) 0.0543(2) -0.3962(7) 0.0293(15) Uani 1 1 d .
O13 O 0.5713(3) 0.04804(16) -0.0475(4) 0.0319(11) Uani 1 1 d .
O9 O 0.8707(3) 0.53469(18) -0.1585(5) 0.0435(13) Uani 1 1 d .
O16 O 0.7235(3) 0.50826(19) -0.5224(5) 0.0411(12) Uani 1 1 d .
C25 C 0.7886(4) 0.6054(2) -0.1545(6) 0.0262(15) Uani 1 1 d .
C39 C 0.5044(4) 0.1246(2) -0.0437(6) 0.0287(15) Uani 1 1 d .
C40 C 0.5790(4) 0.1499(2) -0.0192(7) 0.0325(16) Uani 1 1 d .
H40A H 0.6296 0.1348 -0.0303 0.039 Uiso 1 1 calc R
O1W O 0.8966(3) 0.50944(18) -0.4283(5) 0.0386(12) Uani 1 1 d .
H1WB H 0.9252 0.5362 -0.4572 0.046 Uiso 1 1 calc R
H1WA H 0.8491 0.4980 -0.4801 0.046 Uiso 1 1 calc R
O11 O 0.6202(3) 0.46524(17) -0.1227(5) 0.0441(13) Uani 1 1 d .
O2 O 0.9164(3) 0.05740(18) -0.5215(5) 0.0447(13) Uani 1 1 d .
O10 O 0.7569(4) 0.74683(17) -0.0336(5) 0.0500(14) Uani 1 1 d .
N2 N 0.7774(4) 0.5121(3) -0.7251(6) 0.055(2) Uani 1 1 d .
O5 O 0.7944(5) 0.20609(18) -0.1005(6) 0.074(2) Uani 1 1 d .
C45 C 0.7163(4) 0.5178(3) -0.6464(7) 0.0340(16) Uani 1 1 d .
C35 C 0.5629(4) 0.4365(2) -0.1674(7) 0.0301(16) Uani 1 1 d .
N1 N 0.6502(4) 0.5371(3) -0.7151(6) 0.057(2) Uani 1 1 d .
H1A H 0.6054 0.5453 -0.6800 0.068 Uiso 1 1 calc R
C15 C 0.8924(5) 0.8647(2) -0.1478(7) 0.0339(17) Uani 1 1 d .
C33 C 0.4868(5) 0.3119(2) -0.0973(7) 0.0395(19) Uani 1 1 d .
H33A H 0.4579 0.2871 -0.1452 0.047 Uiso 1 1 calc R
C1 C 0.8870(4) 0.0945(2) -0.3197(6) 0.0287(15) Uani 1 1 d .
C2 C 0.8998(5) 0.0959(2) -0.1823(7) 0.0379(18) Uani 1 1 d .
H2B H 0.9294 0.0710 -0.1360 0.046 Uiso 1 1 calc R
C34 C 0.4991(4) 0.3556(2) -0.1587(7) 0.0335(16) Uani 1 1 d .
H34A H 0.4769 0.3602 -0.2479 0.040 Uiso 1 1 calc R
C22 C 0.7699(5) 0.7006(2) -0.0835(7) 0.0328(17) Uani 1 1 d .
C27 C 0.8497(5) 0.6822(2) -0.0863(7) 0.0367(17) Uani 1 1 d .
H27A H 0.8965 0.7017 -0.0659 0.044 Uiso 1 1 calc R
C24 C 0.7103(4) 0.6247(2) -0.1557(7) 0.0355(17) Uani 1 1 d .
H24A H 0.6633 0.6057 -0.1805 0.043 Uiso 1 1 calc R
C29 C 0.5430(4) 0.3922(2) -0.0920(7) 0.0290(15) Uani 1 1 d .
O15 O 0.5030(4) 0.26414(16) 0.1058(5) 0.0624(19) Uani 1 1 d .
C26 C 0.8583(4) 0.6341(2) -0.1202(7) 0.0340(17) Uani 1 1 d .
H26A H 0.9116 0.6208 -0.1199 0.041 Uiso 1 1 calc R
C38 C 0.4295(5) 0.1480(3) -0.0311(7) 0.0402(18) Uani 1 1 d .
H38A H 0.3790 0.1318 -0.0528 0.048 Uiso 1 1 calc R
C20 C 0.8692(5) 0.8600(3) -0.0182(8) 0.050(2) Uani 1 1 d .
H20A H 0.8832 0.8842 0.0452 0.060 Uiso 1 1 calc R
C12 C 0.7146(5) 0.3230(2) -0.2132(7) 0.0374(18) Uani 1 1 d .
H12A H 0.6637 0.3395 -0.2225 0.045 Uiso 1 1 calc R
C3 C 0.8693(5) 0.1339(2) -0.1106(7) 0.045(2) Uani 1 1 d .
H3A H 0.8778 0.1342 -0.0167 0.054 Uiso 1 1 calc R
C41 C 0.5781(5) 0.1979(3) 0.0218(7) 0.042(2) Uani 1 1 d .
H41A H 0.6277 0.2154 0.0356 0.050 Uiso 1 1 calc R
C23 C 0.7009(5) 0.6733(2) -0.1196(8) 0.0408(19) Uani 1 1 d .
H23A H 0.6477 0.6867 -0.1203 0.049 Uiso 1 1 calc R
C10 C 0.8610(5) 0.3221(3) -0.2320(8) 0.044(2) Uani 1 1 d .
H10A H 0.9092 0.3373 -0.2555 0.053 Uiso 1 1 calc R
C36 C 0.5036(6) 0.2192(2) 0.0418(7) 0.046(2) Uani 1 1 d .
C13 C 0.7176(5) 0.2761(3) -0.1668(8) 0.050(2) Uani 1 1 d .
H13A H 0.6693 0.2606 -0.1449 0.061 Uiso 1 1 calc R
C30 C 0.5749(6) 0.3854(3) 0.0416(8) 0.052(2) Uani 1 1 d .
H30A H 0.6055 0.4098 0.0882 0.063 Uiso 1 1 calc R
C18 C 0.8022(5) 0.7851(2) -0.0749(8) 0.043(2) Uani 1 1 d .
C6 C 0.8433(6) 0.1319(3) -0.3867(7) 0.058(3) Uani 1 1 d .
H6A H 0.8351 0.1317 -0.4806 0.069 Uiso 1 1 calc R
C4 C 0.8269(6) 0.1708(2) -0.1778(8) 0.051(2) Uani 1 1 d .
C32 C 0.5175(5) 0.3052(2) 0.0349(7) 0.0364(18) Uani 1 1 d .
C19 C 0.8263(6) 0.8205(3) 0.0176(8) 0.055(2) Uani 1 1 d .
H19A H 0.8132 0.8173 0.1061 0.066 Uiso 1 1 calc R
C44 C 0.7496(5) 0.5257(3) -0.8637(9) 0.059(2) Uiso 1 1 d .
H44A H 0.7509 0.4982 -0.9241 0.071 Uiso 1 1 calc R
H44B H 0.7841 0.5515 -0.8948 0.071 Uiso 1 1 calc R
C8 C 0.7929(5) 0.2528(3) -0.1534(8) 0.049(2) Uiso 1 1 d .
C37 C 0.4296(5) 0.1955(3) 0.0140(8) 0.045(2) Uiso 1 1 d .
H37A H 0.3793 0.2110 0.0251 0.054 Uiso 1 1 calc R
C31 C 0.5611(5) 0.3423(3) 0.1050(9) 0.050(2) Uiso 1 1 d .
H31A H 0.5811 0.3380 0.1954 0.060 Uiso 1 1 calc R
C43 C 0.6614(5) 0.5428(3) -0.8551(9) 0.057(2) Uiso 1 1 d .
H43A H 0.6548 0.5764 -0.8826 0.068 Uiso 1 1 calc R
H43B H 0.6216 0.5231 -0.9114 0.068 Uiso 1 1 calc R
C5 C 0.8114(6) 0.1696(3) -0.3159(9) 0.061(2) Uiso 1 1 d .
H5A H 0.7798 0.1939 -0.3615 0.073 Uiso 1 1 calc R
C9 C 0.8648(5) 0.2751(3) -0.1829(9) 0.056(2) Uiso 1 1 d .
H9A H 0.9159 0.2589 -0.1700 0.067 Uiso 1 1 calc R
C16 C 0.8680(6) 0.8292(3) -0.2382(10) 0.062(2) Uiso 1 1 d .
H16A H 0.8827 0.8318 -0.3259 0.074 Uiso 1 1 calc R
C17 C 0.8216(6) 0.7891(3) -0.2039(10) 0.066(3) Uiso 1 1 d .
H17A H 0.8044 0.7657 -0.2681 0.079 Uiso 1 1 calc R

loop_
_atom_site_aniso_label
_atom_site_aniso_U_11
_atom_site_aniso_U_22
_atom_site_aniso_U_33
_atom_site_aniso_U_23
_atom_site_aniso_U_13
_atom_site_aniso_U_12
Er1 0.02809(17) 0.02010(17) 0.02097(16) 0.00161(11) 0.00395(12) -0.00231(12)
Er2 0.02947(18) 0.01814(17) 0.02598(17) 0.00347(12) 0.00188(12) -0.00088(13)
O4 0.039(3) 0.020(2) 0.055(3) 0.005(2) -0.008(2) 0.003(2)
O12 0.036(3) 0.035(3) 0.029(3) 0.007(2) 0.005(2) 0.000(2)
O14 0.041(3) 0.023(3) 0.053(3) -0.005(2) -0.012(2) -0.002(2)
O1 0.036(3) 0.023(3) 0.047(3) -0.001(2) 0.001(2) 0.014(2)
O6 0.049(3) 0.033(3) 0.024(3) -0.006(2) 0.005(2) -0.010(2)
O3 0.040(3) 0.031(3) 0.037(3) -0.003(2) -0.002(2) -0.013(2)
O7 0.042(3) 0.032(3) 0.028(3) -0.010(2) 0.008(2) -0.008(2)
C14 0.038(4) 0.021(3) 0.018(3) -0.006(3) 0.002(3) -0.002(3)
C21 0.034(4) 0.033(4) 0.020(4) 0.002(3) 0.001(3) 0.002(3)
C28 0.044(4) 0.026(4) 0.014(3) 0.004(3) 0.002(3) 0.006(3)
O8 0.047(3) 0.028(3) 0.045(3) -0.009(2) -0.002(3) -0.013(2)
C42 0.039(4) 0.024(4) 0.021(3) 0.002(3) 0.007(3) -0.008(3)
C11 0.036(4) 0.020(3) 0.024(3) -0.001(3) 0.001(3) 0.000(3)
C7 0.023(3) 0.027(4) 0.038(4) -0.006(3) 0.008(3) -0.006(3)
O13 0.037(3) 0.029(3) 0.030(3) -0.006(2) 0.003(2) 0.010(2)
O9 0.047(3) 0.033(3) 0.049(3) -0.008(2) -0.002(3) 0.010(3)
O16 0.037(3) 0.055(3) 0.031(3) 0.012(2) 0.006(2) -0.003(3)
C25 0.035(4) 0.019(3) 0.024(3) 0.001(3) 0.005(3) -0.001(3)
C39 0.038(4) 0.020(3) 0.027(4) 0.003(3) -0.002(3) 0.003(3)
C40 0.036(4) 0.023(4) 0.038(4) 0.001(3) 0.003(3) -0.003(3)
O1W 0.035(3) 0.048(3) 0.032(3) 0.015(2) -0.001(2) -0.007(2)
O11 0.064(3) 0.038(3) 0.030(3) 0.000(2) 0.004(3) -0.023(3)
O2 0.064(3) 0.041(3) 0.032(3) -0.009(2) 0.018(3) -0.002(3)
O10 0.077(4) 0.021(3) 0.058(4) -0.005(2) 0.033(3) -0.006(3)
N2 0.046(4) 0.093(6) 0.029(4) 0.010(4) 0.008(3) 0.027(4)
O5 0.166(7) 0.018(3) 0.050(4) 0.010(2) 0.060(4) 0.029(3)
C45 0.034(4) 0.039(4) 0.028(4) 0.005(3) 0.002(3) 0.003(3)
C35 0.044(4) 0.019(3) 0.028(4) 0.000(3) 0.011(3) 0.001(3)
N1 0.036(4) 0.098(6) 0.036(4) 0.023(4) 0.007(3) 0.022(4)
C15 0.054(4) 0.022(4) 0.027(4) -0.006(3) 0.008(3) -0.003(3)
C33 0.065(5) 0.026(4) 0.028(4) 0.000(3) 0.004(4) -0.011(4)
C1 0.044(4) 0.018(3) 0.026(4) -0.001(3) 0.012(3) 0.003(3)
C2 0.062(5) 0.027(4) 0.023(4) 0.007(3) -0.002(4) 0.009(4)
C34 0.043(4) 0.032(4) 0.024(4) -0.001(3) 0.001(3) 0.000(3)
C22 0.055(5) 0.015(3) 0.031(4) -0.004(3) 0.019(4) -0.005(3)
C27 0.043(4) 0.030(4) 0.037(4) -0.005(3) 0.004(3) -0.018(4)
C24 0.038(4) 0.026(4) 0.043(4) 0.001(3) 0.005(3) -0.008(3)
C29 0.043(4) 0.017(3) 0.027(4) 0.004(3) 0.007(3) -0.001(3)
O15 0.144(6) 0.012(2) 0.034(3) 0.002(2) 0.021(3) -0.010(3)
C26 0.041(4) 0.028(4) 0.033(4) -0.008(3) 0.003(3) -0.005(3)
C38 0.044(4) 0.033(4) 0.042(5) -0.001(3) -0.002(4) -0.002(4)
C20 0.081(6) 0.037(5) 0.033(4) -0.010(3) 0.019(4) -0.023(4)
C12 0.044(4) 0.025(4) 0.043(4) 0.006(3) 0.007(4) 0.004(3)
C3 0.090(6) 0.024(4) 0.022(4) 0.001(3) 0.010(4) 0.014(4)
C41 0.064(5) 0.027(4) 0.032(4) 0.008(3) -0.004(4) -0.023(4)
C23 0.036(4) 0.026(4) 0.063(5) -0.003(4) 0.013(4) 0.008(3)
C10 0.047(5) 0.040(5) 0.047(5) 0.009(4) 0.011(4) 0.017(4)
C36 0.091(7) 0.019(4) 0.028(4) 0.006(3) 0.001(4) 0.008(4)
C13 0.072(6) 0.035(4) 0.048(5) 0.008(4) 0.022(4) -0.004(4)
C30 0.094(7) 0.026(4) 0.035(5) 0.001(3) -0.001(4) -0.016(4)
C18 0.071(6) 0.016(4) 0.044(5) 0.004(3) 0.020(4) -0.010(4)
C6 0.108(7) 0.046(5) 0.019(4) 0.002(3) 0.011(4) 0.041(5)
C4 0.102(7) 0.020(4) 0.035(4) 0.006(3) 0.033(5) 0.018(4)
C32 0.066(5) 0.016(3) 0.030(4) -0.002(3) 0.016(4) 0.003(3)
C19 0.094(7) 0.040(5) 0.036(5) -0.006(4) 0.027(5) -0.022(5)

loop_
_atom_type_symbol
_atom_type_description
_atom_type_scat_dispersion_real
_atom_type_scat_dispersion_imag
_atom_type_scat_source
C C 0.0033 0.0016 'International Tables Vol C Tables 4.2.6.8 and 6.1.1.4'
H H 0.0000 0.0000 'International Tables Vol C Tables 4.2.6.8 and 6.1.1.4'
N N 0.0061 0.0033 'International Tables Vol C Tables 4.2.6.8 and 6.1.1.4'
O O 0.0106 0.0060 'International Tables Vol C Tables 4.2.6.8 and 6.1.1.4'
Er Er -0.2586 4.9576 'International Tables Vol C Tables 4.2.6.8 and 6.1.1.4'

loop_
_geom_angle_atom_site_label_1
_geom_angle_atom_site_label_2
_geom_angle_atom_site_label_3
_geom_angle
_geom_angle_site_symmetry_1
_geom_angle_site_symmetry_3
O1 Er1 O3 170.38(18) 2_754 .
O1 Er1 O2 102.10(19) 2_754 4_566
O3 Er1 O2 85.27(19) . 4_566
O1 Er1 O9 83.74(18) 2_754 .
O3 Er1 O9 103.65(18) . .
O2 Er1 O9 81.57(19) 4_566 .
O1 Er1 O6 87.02(17) 2_754 2_744
O3 Er1 O6 88.56(17) . 2_744
O2 Er1 O6 77.63(17) 4_566 2_744
O9 Er1 O6 154.90(17) . 2_744
O1 Er1 O1W 97.11(17) 2_754 .
O3 Er1 O1W 79.00(17) . .
O2 Er1 O1W 148.67(18) 4_566 .
O9 Er1 O1W 76.15(18) . .
O6 Er1 O1W 128.29(16) 2_744 .
O1 Er1 O7 83.14(17) 2_754 2_744
O3 Er1 O7 87.34(17) . 2_744
O2 Er1 O7 131.50(17) 4_566 2_744
O9 Er1 O7 146.38(17) . 2_744
O6 Er1 O7 54.30(15) 2_744 2_744
O1W Er1 O7 74.96(16) . 2_744
O1 Er1 C21 86.24(18) 2_754 2_744
O3 Er1 C21 85.94(18) . 2_744
O2 Er1 C21 104.27(19) 4_566 2_744
O9 Er1 C21 169.29(19) . 2_744
O6 Er1 C21 27.10(17) 2_744 2_744
O1W Er1 C21 101.45(18) . 2_744
O7 Er1 C21 27.31(16) 2_744 2_744
O8 Er2 O14 87.17(17) . 2_654
O8 Er2 O4 95.04(17) . .
O14 Er2 O4 177.02(17) 2_654 .
O8 Er2 O13 154.61(18) . 4_565
O14 Er2 O13 91.15(17) 2_654 4_565
O4 Er2 O13 87.70(17) . 4_565
O8 Er2 O16 77.44(19) . .
O14 Er2 O16 91.50(19) 2_654 .
O4 Er2 O16 90.92(18) . .
O13 Er2 O16 77.28(17) 4_565 .
O8 Er2 O12 131.36(18) . .
O14 Er2 O12 91.53(17) 2_654 .
O4 Er2 O12 85.51(16) . .
O13 Er2 O12 73.99(15) 4_565 .
O16 Er2 O12 151.16(17) . .
O8 Er2 O11 77.94(18) . .
O14 Er2 O11 101.13(19) 2_654 .
O4 Er2 O11 77.44(18) . .
O13 Er2 O11 127.10(16) 4_565 .
O16 Er2 O11 151.64(17) . .
O12 Er2 O11 54.65(16) . .
O8 Er2 C35 105.7(2) . .
O14 Er2 C35 103.07(19) 2_654 .
O4 Er2 C35 74.43(19) . .
O13 Er2 C35 99.37(18) 4_565 .
O16 Er2 C35 165.17(18) . .
O12 Er2 C35 28.11(17) . .
O11 Er2 C35 27.76(17) . .
C14 O4 Er2 144.7(4) . .
C35 O12 Er2 92.3(4) . .
C42 O14 Er2 146.8(4) . 2_644
C7 O1 Er1 147.0(4) . 2_744
C21 O6 Er1 94.8(4) . 2_754
C14 O3 Er1 150.0(4) . .
C21 O7 Er1 90.9(4) . 2_754
O3 C14 O4 121.6(6) . .
O3 C14 C11 119.8(6) . .
O4 C14 C11 118.6(6) . .
O6 C21 O7 119.5(6) . .
O6 C21 C15 118.3(6) . .
O7 C21 C15 122.1(6) . .
O6 C21 Er1 58.1(3) . 2_754
O7 C21 Er1 61.8(3) . 2_754
C15 C21 Er1 171.2(5) . 2_754
O8 C28 O9 125.3(6) . .
O8 C28 C25 117.9(6) . .
O9 C28 C25 116.8(6) . .
C28 O8 Er2 172.1(5) . .
O13 C42 O14 124.2(6) . .
O13 C42 C39 119.4(6) . .
O14 C42 C39 116.3(6) . .
C12 C11 C10 119.8(6) . .
C12 C11 C14 120.0(6) . .
C10 C11 C14 120.3(6) . .
O2 C7 O1 123.0(6) . .
O2 C7 C1 119.4(6) . .
O1 C7 C1 117.6(6) . .
C42 O13 Er2 134.3(4) . 4_566
C28 O9 Er1 137.1(4) . .
C45 O16 Er2 139.1(5) . .
C24 C25 C26 119.9(6) . .
C24 C25 C28 120.2(6) . .
C26 C25 C28 119.9(6) . .
C38 C39 C40 119.5(6) . .
C38 C39 C42 119.9(6) . .
C40 C39 C42 120.4(6) . .
C39 C40 C41 119.9(7) . .
C35 O11 Er2 88.1(4) . .
C7 O2 Er1 152.2(5) . 4_565
C18 O10 C22 119.7(6) . .
C45 N2 C44 110.9(6) . .
C4 O5 C8 115.9(6) . .
O16 C45 N1 125.6(7) . .
O16 C45 N2 123.9(6) . .
N1 C45 N2 110.4(6) . .
O11 C35 O12 119.5(6) . .
O11 C35 C29 121.7(6) . .
O12 C35 C29 118.4(6) . .
O11 C35 Er2 64.1(3) . .
O12 C35 Er2 59.6(3) . .
C29 C35 Er2 153.6(5) . .
C45 N1 C43 112.0(6) . .
C16 C15 C20 117.4(7) . .
C16 C15 C21 119.0(7) . .
C20 C15 C21 123.5(6) . .
C32 C33 C34 119.4(7) . .
C2 C1 C6 118.8(6) . .
C2 C1 C7 121.1(6) . .
C6 C1 C7 120.1(6) . .
C1 C2 C3 120.8(6) . .
C29 C34 C33 121.7(7) . .
C23 C22 C27 121.5(6) . .
C23 C22 O10 117.2(7) . .
C27 C22 O10 121.2(6) . .
C22 C27 C26 118.4(6) . .
C25 C24 C23 119.7(6) . .
C34 C29 C30 119.0(6) . .
C34 C29 C35 119.4(6) . .
C30 C29 C35 121.3(6) . .
C32 O15 C36 119.5(6) . .
C27 C26 C25 120.8(7) . .
C39 C38 C37 120.0(7) . .
C19 C20 C15 120.8(7) . .
C11 C12 C13 121.0(7) . .
C4 C3 C2 119.9(7) . .
C36 C41 C40 119.3(7) . .
C22 C23 C24 119.7(7) . .
C11 C10 C9 119.6(8) . .
C37 C36 C41 121.6(7) . .
C37 C36 O15 118.2(8) . .
C41 C36 O15 119.8(8) . .
C8 C13 C12 118.6(8) . .
C31 C30 C29 119.8(7) . .
C17 C18 C19 120.1(7) . .
C17 C18 O10 121.9(7) . .
C19 C18 O10 118.0(7) . .
C1 C6 C5 120.9(7) . .
C3 C4 C5 120.3(7) . .
C3 C4 O5 117.0(7) . .
C5 C4 O5 122.4(7) . .
C33 C32 O15 122.9(6) . .
C33 C32 C31 119.8(7) . .
O15 C32 C31 117.1(7) . .
C20 C19 C18 120.8(7) . .
N2 C44 C43 103.1(7) . .
C13 C8 C9 121.7(8) . .
C13 C8 O5 117.1(7) . .
C9 C8 O5 121.1(8) . .
C36 C37 C38 119.5(7) . .
C30 C31 C32 120.3(8) . .
N1 C43 C44 103.5(7) . .
C4 C5 C6 119.2(8) . .
C8 C9 C10 119.3(8) . .
C15 C16 C17 122.4(9) . .
C18 C17 C16 118.4(9) . .

loop_
_geom_bond_atom_site_label_1
_geom_bond_atom_site_label_2
_geom_bond_distance
_geom_bond_site_symmetry_2
Er1 O1 2.189(4) 2_754
Er1 O3 2.191(4) .
Er1 O2 2.246(5) 4_566
Er1 O9 2.256(5) .
Er1 O6 2.342(4) 2_744
Er1 O1W 2.352(4) .
Er1 O7 2.422(4) 2_744
Er1 C21 2.748(7) 2_744
Er2 O8 2.218(5) .
Er2 O14 2.220(4) 2_654
Er2 O4 2.233(4) .
Er2 O13 2.292(4) 4_565
Er2 O16 2.326(5) .
Er2 O12 2.335(4) .
Er2 O11 2.434(5) .
Er2 C35 2.705(7) .
O4 C14 1.264(7) .
O12 C35 1.275(8) .
O14 C42 1.260(8) .
O14 Er2 2.220(4) 2_644
O1 C7 1.264(8) .
O1 Er1 2.189(4) 2_744
O6 C21 1.256(8) .
O6 Er1 2.342(4) 2_754
O3 C14 1.261(7) .
O7 C21 1.261(7) .
O7 Er1 2.422(4) 2_754
C14 C11 1.480(9) .
C21 C15 1.474(9) .
C21 Er1 2.748(7) 2_754
C28 O8 1.242(8) .
C28 O9 1.244(8) .
C28 C25 1.517(8) .
C42 O13 1.245(8) .
C42 C39 1.497(8) .
C11 C12 1.373(9) .
C11 C10 1.374(9) .
C7 O2 1.245(8) .
C7 C1 1.467(9) .
O13 Er2 2.292(4) 4_566
O16 C45 1.255(8) .
C25 C24 1.365(9) .
C25 C26 1.384(9) .
C39 C38 1.382(9) .
C39 C40 1.386(9) .
C40 C41 1.386(9) .
O11 C35 1.260(8) .
O2 Er1 2.246(5) 4_565
O10 C18 1.370(8) .
O10 C22 1.392(8) .
N2 C45 1.324(9) .
N2 C44 1.454(11) .
O5 C4 1.376(8) .
O5 C8 1.390(9) .
C45 N1 1.314(9) .
C35 C29 1.485(9) .
N1 C43 1.431(10) .
C15 C16 1.360(10) .
C15 C20 1.384(10) .
C33 C32 1.367(10) .
C33 C34 1.374(9) .
C1 C2 1.361(9) .
C1 C6 1.379(9) .
C2 C3 1.386(9) .
C34 C29 1.366(9) .
C22 C23 1.357(9) .
C22 C27 1.381(10) .
C27 C26 1.380(9) .
C24 C23 1.399(9) .
C29 C30 1.387(10) .
O15 C32 1.368(8) .
O15 C36 1.396(8) .
C38 C37 1.384(10) .
C20 C19 1.357(10) .
C12 C13 1.374(10) .
C3 C4 1.361(10) .
C41 C36 1.363(11) .
C10 C9 1.384(10) .
C36 C37 1.360(11) .
C13 C8 1.365(11) .
C30 C31 1.374(10) .
C18 C17 1.355(11) .
C18 C19 1.370(10) .
C6 C5 1.384(11) .
C4 C5 1.371(11) .
C32 C31 1.387(10) .
C44 C43 1.502(11) .
C8 C9 1.367(11) .
C16 C17 1.396(12) .
